data_7108411
loop_
_publ_author_name
'Jinhee Park'
'Jian-Rong Li'
'Ying-Pin Chen'
'Linbing Sun'
'Hong-Cai Zhou'

_publ_section_title
;
 A versatile metal-organic framework for carbon dioxide capture and
 cooperative catalysis
;
_journal_name_full Chem.Commun.
_journal_page_first 9995
_journal_paper_doi 10.1039/c2cc34622b
_journal_volume 48
_journal_year 2012
_chemical_formula_moiety 'C23 H11 Cu2 N3 O11'
_chemical_formula_sum 'C23 H11 Cu2 N3 O11'
_chemical_formula_weight 632.43
_chemical_name_systematic
;
?
;
_space_group_IT_number 229
_symmetry_cell_setting cubic
_symmetry_space_group_name_Hall '-I 4 2 3'
_symmetry_space_group_name_H-M 'I m -3 m'
_atom_sites_solution_hydrogens geom
_atom_sites_solution_primary direct
_atom_sites_solution_secondary difmap
_audit_creation_method SHELXL-97
_cell_angle_alpha 90.00
_cell_angle_beta 90.00
_cell_angle_gamma 90.00
_cell_formula_units_Z 24
_cell_length_a 30.585(12)
_cell_length_b 30.585(12)
_cell_length_c 30.585(12)
_cell_measurement_reflns_used 9919
_cell_measurement_temperature 110(2)
_cell_measurement_theta_max 21.644
_cell_measurement_theta_min 2.307
_cell_volume 28611(19)
_computing_cell_refinement 'SAINT+ ver. (Bruker, 2001)'
_computing_data_collection 'APEX2 (Bruker, 2008)'
_computing_data_reduction 'SAINT+ ver. (Bruker, 2001)'
_computing_molecular_graphics 'SHELXTL (Sheldrick, 2008)'
_computing_publication_material 'SHELXTL (Sheldrick, 2008)'
_computing_structure_refinement 'SHELXL-97 (Sheldrick, 2008)'
_computing_structure_solution 'SHELXS-97 (Sheldrick, 2008)'
_diffrn_ambient_temperature 110(2)
_diffrn_measured_fraction_theta_full 0.992
_diffrn_measured_fraction_theta_max 0.992
_diffrn_measurement_device_type 'Bruker SMART APEX II CCD area detector'
_diffrn_measurement_method 'phi and omega scans'
_diffrn_radiation_monochromator graphite
_diffrn_radiation_source 'fine-focus sealed tube'
_diffrn_radiation_type MoK\a
_diffrn_radiation_wavelength 0.71073
_diffrn_reflns_av_R_equivalents 0.1305
_diffrn_reflns_av_sigmaI/netI 0.0325
_diffrn_reflns_limit_h_max 41
_diffrn_reflns_limit_h_min -40
_diffrn_reflns_limit_k_max 40
_diffrn_reflns_limit_k_min -41
_diffrn_reflns_limit_l_max 41
_diffrn_reflns_limit_l_min -41
_diffrn_reflns_number 180466
_diffrn_reflns_theta_full 28.70
_diffrn_reflns_theta_max 28.70
_diffrn_reflns_theta_min 1.63
_exptl_absorpt_coefficient_mu 0.927
_exptl_absorpt_correction_T_max 0.9380
_exptl_absorpt_correction_T_min 0.9049
_exptl_absorpt_correction_type multi-scan
_exptl_absorpt_process_details 'SADABS (Sheldrick, 2008)'
_exptl_crystal_colour blue
_exptl_crystal_density_diffrn 0.881
_exptl_crystal_density_meas ?
_exptl_crystal_density_method 'not measured'
_exptl_crystal_description block
_exptl_crystal_F_000 7584
_exptl_crystal_size_max 0.11
_exptl_crystal_size_mid 0.09
_exptl_crystal_size_min 0.07
_platon_squeeze_details
;
;
_refine_diff_density_max 1.553
_refine_diff_density_min -0.813
_refine_diff_density_rms 0.098
_refine_ls_extinction_method none
_refine_ls_goodness_of_fit_ref 1.029
_refine_ls_hydrogen_treatment constr
_refine_ls_matrix_type full
_refine_ls_number_parameters 93
_refine_ls_number_reflns 3484
_refine_ls_number_restraints 1
_refine_ls_restrained_S_all 1.029
_refine_ls_R_factor_all 0.1186
_refine_ls_R_factor_gt 0.0914
_refine_ls_shift/su_max 0.001
_refine_ls_shift/su_mean 0.000
_refine_ls_structure_factor_coef Fsqd
_refine_ls_weighting_details 'calc w=1/[\s^2^(Fo^2^)+(0.0520P)^2^+300.0000P] where P=(Fo^2^+2Fc^2^)/3'
_refine_ls_weighting_scheme calc
_refine_ls_wR_factor_gt 0.1966
_refine_ls_wR_factor_ref 0.2125
_reflns_number_gt 2829
_reflns_number_total 3484
_reflns_threshold_expression >2sigma(I)
_cod_data_source_file c2cc34622b.txt
_cod_data_source_block cubici_sq
_cod_depositor_comments
;
The following automatic conversions were performed:

'_exptl_crystal_density_meas' value 'not measured' was changed to '?'
- the value is perceived as not measured.

Automatic conversion script
Id: cif_fix_values 3008 2015-01-20 13:52:24Z robertas 
;
_cod_database_code 7108411

loop_
_symmetry_equiv_pos_as_xyz
'x, y, z'
'-x, -y, z'
'-x, y, -z'
'x, -y, -z'
'z, x, y'
'z, -x, -y'
'-z, -x, y'
'-z, x, -y'
'y, z, x'
'-y, z, -x'
'y, -z, -x'
'-y, -z, x'
'y, x, -z'
'-y, -x, -z'
'y, -x, z'
'-y, x, z'
'x, z, -y'
'-x, z, y'
'-x, -z, -y'
'x, -z, y'
'z, y, -x'
'z, -y, x'
'-z, y, x'
'-z, -y, -x'
'x+1/2, y+1/2, z+1/2'
'-x+1/2, -y+1/2, z+1/2'
'-x+1/2, y+1/2, -z+1/2'
'x+1/2, -y+1/2, -z+1/2'
'z+1/2, x+1/2, y+1/2'
'z+1/2, -x+1/2, -y+1/2'
'-z+1/2, -x+1/2, y+1/2'
'-z+1/2, x+1/2, -y+1/2'
'y+1/2, z+1/2, x+1/2'
'-y+1/2, z+1/2, -x+1/2'
'y+1/2, -z+1/2, -x+1/2'
'-y+1/2, -z+1/2, x+1/2'
'y+1/2, x+1/2, -z+1/2'
'-y+1/2, -x+1/2, -z+1/2'
'y+1/2, -x+1/2, z+1/2'
'-y+1/2, x+1/2, z+1/2'
'x+1/2, z+1/2, -y+1/2'
'-x+1/2, z+1/2, y+1/2'
'-x+1/2, -z+1/2, -y+1/2'
'x+1/2, -z+1/2, y+1/2'
'z+1/2, y+1/2, -x+1/2'
'z+1/2, -y+1/2, x+1/2'
'-z+1/2, y+1/2, x+1/2'
'-z+1/2, -y+1/2, -x+1/2'
'-x, -y, -z'
'x, y, -z'
'x, -y, z'
'-x, y, z'
'-z, -x, -y'
'-z, x, y'
'z, x, -y'
'z, -x, y'
'-y, -z, -x'
'y, -z, x'
'-y, z, x'
'y, z, -x'
'-y, -x, z'
'y, x, z'
'-y, x, -z'
'y, -x, -z'
'-x, -z, y'
'x, -z, -y'
'x, z, y'
'-x, z, -y'
'-z, -y, x'
'-z, y, -x'
'z, -y, -x'
'z, y, x'
'-x+1/2, -y+1/2, -z+1/2'
'x+1/2, y+1/2, -z+1/2'
'x+1/2, -y+1/2, z+1/2'
'-x+1/2, y+1/2, z+1/2'
'-z+1/2, -x+1/2, -y+1/2'
'-z+1/2, x+1/2, y+1/2'
'z+1/2, x+1/2, -y+1/2'
'z+1/2, -x+1/2, y+1/2'
'-y+1/2, -z+1/2, -x+1/2'
'y+1/2, -z+1/2, x+1/2'
'-y+1/2, z+1/2, x+1/2'
'y+1/2, z+1/2, -x+1/2'
'-y+1/2, -x+1/2, z+1/2'
'y+1/2, x+1/2, z+1/2'
'-y+1/2, x+1/2, -z+1/2'
'y+1/2, -x+1/2, -z+1/2'
'-x+1/2, -z+1/2, y+1/2'
'x+1/2, -z+1/2, -y+1/2'
'x+1/2, z+1/2, y+1/2'
'-x+1/2, z+1/2, -y+1/2'
'-z+1/2, -y+1/2, x+1/2'
'-z+1/2, y+1/2, -x+1/2'
'z+1/2, -y+1/2, -x+1/2'
'z+1/2, y+1/2, x+1/2'

loop_
_atom_site_label
_atom_site_type_symbol
_atom_site_fract_x
_atom_site_fract_y
_atom_site_fract_z
_atom_site_U_iso_or_equiv
_atom_site_adp_type
_atom_site_occupancy
_atom_site_symmetry_multiplicity
_atom_site_calc_flag
_atom_site_refinement_flags
Cu1 Cu 0.18402(2) 0.18402(2) 0.0000 0.0381(3) Uani 1 4 d S
Cu2 Cu 0.5000 0.25497(2) 0.25497(2) 0.0404(3) Uani 1 4 d S
O1 O 0.27236(12) 0.20895(12) 0.04484(13) 0.0604(10) Uani 1 1 d .
O1S O 0.13450(19) 0.13450(19) 0.0000 0.116(4) Uani 1 4 d S
O2 O 0.22016(11) 0.15729(11) 0.04498(12) 0.0560(9) Uani 1 1 d .
O3 O 0.4146(3) 0.1642(4) 0.0813(3) 0.0924(16) Uani 0.50 1 d P
N1 N 0.5000 0.2055(3) 0.2055(3) 0.0924(16) Uani 1 4 d SD
N2 N 0.3859(2) 0.15190(19) 0.15190(19) 0.0924(16) Uani 1 2 d S
H2A H 0.3926 0.1520 0.1805 0.111 Uiso 0.50 1 d PR
C1 C 0.25534(17) 0.17408(17) 0.05872(15) 0.0487(11) Uani 1 1 d .
C2 C 0.2580(2) 0.11520(16) 0.11520(16) 0.0447(15) Uani 1 2 d S
H2B H 0.2297 0.1056 0.1056 0.054 Uiso 1 2 d SR
C3 C 0.27847(16) 0.14981(18) 0.09450(17) 0.0524(12) Uani 1 1 d .
C4 C 0.3206(2) 0.1621(2) 0.1063(2) 0.0723(17) Uani 1 1 d .
H4A H 0.3345 0.1863 0.0921 0.087 Uiso 1 1 d R
C5 C 0.3415(3) 0.1394(2) 0.1394(2) 0.077(3) Uani 1 2 d S
C6 C 0.4180(4) 0.1629(6) 0.1221(4) 0.0924(16) Uani 0.50 1 d P
C7 C 0.4631(3) 0.1965(5) 0.1844(4) 0.0924(16) Uani 0.50 1 d PD
H7A H 0.4361 0.2027 0.2027 0.111 Uiso 1 2 d SR
C8 C 0.4614(4) 0.1758(5) 0.1435(4) 0.0924(16) Uani 0.50 1 d PD
C9 C 0.5000 0.1636(8) 0.1238(6) 0.0924(16) Uani 0.50 2 d SPD
H9A H 0.5000 0.1508 0.0951 0.111 Uiso 0.50 2 d SPR

loop_
_atom_site_aniso_label
_atom_site_aniso_U_11
_atom_site_aniso_U_22
_atom_site_aniso_U_33
_atom_site_aniso_U_23
_atom_site_aniso_U_13
_atom_site_aniso_U_12
Cu1 0.0361(4) 0.0361(4) 0.0421(6) 0.000 0.000 -0.0115(4)
Cu2 0.0423(6) 0.0394(4) 0.0394(4) -0.0139(5) 0.000 0.000
O1 0.057(2) 0.055(2) 0.069(2) 0.0193(18) -0.0112(18) -0.0217(17)
O1S 0.080(5) 0.080(5) 0.187(12) 0.000 0.000 -0.054(6)
O2 0.055(2) 0.051(2) 0.062(2) 0.0164(17) -0.0152(17) -0.0175(17)
O3 0.049(2) 0.159(5) 0.070(3) -0.032(3) -0.011(2) -0.010(3)
N1 0.049(2) 0.159(5) 0.070(3) -0.032(3) -0.011(2) -0.010(3)
N2 0.049(2) 0.159(5) 0.070(3) -0.032(3) -0.011(2) -0.010(3)
C1 0.051(3) 0.053(3) 0.042(2) 0.007(2) -0.002(2) -0.004(2)
C2 0.041(3) 0.047(2) 0.047(2) 0.002(3) -0.006(2) -0.006(2)
C3 0.044(3) 0.060(3) 0.053(3) 0.012(2) -0.009(2) -0.009(2)
C4 0.061(3) 0.072(4) 0.083(4) 0.023(3) -0.022(3) -0.019(3)
C5 0.058(5) 0.087(4) 0.087(4) 0.018(5) -0.022(4) -0.022(4)
C6 0.049(2) 0.159(5) 0.070(3) -0.032(3) -0.011(2) -0.010(3)
C7 0.049(2) 0.159(5) 0.070(3) -0.032(3) -0.011(2) -0.010(3)
C8 0.049(2) 0.159(5) 0.070(3) -0.032(3) -0.011(2) -0.010(3)
C9 0.049(2) 0.159(5) 0.070(3) -0.032(3) -0.011(2) -0.010(3)

loop_
_atom_type_symbol
_atom_type_description
_atom_type_scat_dispersion_real
_atom_type_scat_dispersion_imag
_atom_type_scat_source
C C 0.0033 0.0016 'International Tables Vol C Tables 4.2.6.8 and 6.1.1.4'
H H 0.0000 0.0000 'International Tables Vol C Tables 4.2.6.8 and 6.1.1.4'
N N 0.0061 0.0033 'International Tables Vol C Tables 4.2.6.8 and 6.1.1.4'
O O 0.0106 0.0060 'International Tables Vol C Tables 4.2.6.8 and 6.1.1.4'
Cu Cu 0.3201 1.2651 'International Tables Vol C Tables 4.2.6.8 and 6.1.1.4'

loop_
_geom_angle_atom_site_label_1
_geom_angle_atom_site_label_2
_geom_angle_atom_site_label_3
_geom_angle
_geom_angle_site_symmetry_1
_geom_angle_site_symmetry_3
O2 Cu1 O2 90.0(2) 62 13
O2 Cu1 O2 168.0(2) 62 50
O2 Cu1 O2 88.7(2) 13 50
O2 Cu1 O2 88.7(2) 62 .
O2 Cu1 O2 168.0(2) 13 .
O2 Cu1 O2 90.0(2) 50 .
O2 Cu1 O1S 96.00(10) 62 .
O2 Cu1 O1S 96.00(10) 13 .
O2 Cu1 O1S 96.00(10) 50 .
O2 Cu1 O1S 96.01(10) . .
O2 Cu1 Cu2 84.00(10) 62 81
O2 Cu1 Cu2 84.00(10) 13 81
O2 Cu1 Cu2 84.00(10) 50 81
O2 Cu1 Cu2 83.99(10) . 81
O1S Cu1 Cu2 180.0(2) . 81
O1 Cu2 O1 89.5(2) 95 30
O1 Cu2 O1 168.9(2) 95 77
O1 Cu2 O1 89.5(2) 30 77
O1 Cu2 O1 89.5(2) 95 48
O1 Cu2 O1 168.9(2) 30 48
O1 Cu2 O1 89.5(2) 77 48
O1 Cu2 N1 95.57(10) 95 .
O1 Cu2 N1 95.57(10) 30 .
O1 Cu2 N1 95.57(10) 77 .
O1 Cu2 N1 95.57(10) 48 .
O1 Cu2 Cu1 84.43(10) 95 77
O1 Cu2 Cu1 84.43(10) 30 77
O1 Cu2 Cu1 84.43(10) 77 77
O1 Cu2 Cu1 84.43(10) 48 77
N1 Cu2 Cu1 180.0(3) . 77
C1 O1 Cu2 122.6(3) . 81
C1 O2 Cu1 123.2(3) . .
C7 N1 C7 121.4(14) 67 52_655
C7 N1 C7 116.3(13) 67 18_655
C7 N1 C7 22.7(15) 52_655 18_655
C7 N1 C7 22.7(15) 67 .
C7 N1 C7 116.3(13) 52_655 .
C7 N1 C7 121.4(14) 18_655 .
C7 N1 Cu2 119.3(7) 67 .
C7 N1 Cu2 119.3(7) 52_655 .
C7 N1 Cu2 119.3(7) 18_655 .
C7 N1 Cu2 119.3(7) . .
C6 N2 C6 79.4(14) 67 .
C6 N2 C5 123.5(7) 67 .
C6 N2 C5 123.5(7) . .
C6 N2 H2A 66.5 67 .
C6 N2 H2A 118.5 . .
C5 N2 H2A 117.9 . .
O1 C1 O2 125.7(4) . .
O1 C1 C3 118.0(4) . .
O2 C1 C3 116.3(4) . .
C3 C2 C3 119.7(6) 67 .
C3 C2 H2B 120.2 67 .
C3 C2 H2B 120.2 . .
C2 C3 C4 120.5(5) . .
C2 C3 C1 119.9(4) . .
C4 C3 C1 119.6(5) . .
C5 C4 C3 118.9(6) . .
C5 C4 H4A 120.9 . .
C3 C4 H4A 120.2 . .
C4 C5 C4 121.3(8) 67 .
C4 C5 N2 119.3(4) 67 .
C4 C5 N2 119.3(4) . .
O3 C6 N2 127.2(11) . .
O3 C6 C8 119.2(12) . .
N2 C6 C8 113.5(11) . .
O3 C6 C6 136.6(10) . 67
N2 C6 C6 50.3(7) . 67
C8 C6 C6 83.1(8) . 67
C7 C7 N1 78.6(8) 67 .
C7 C7 C8 108.1(8) 67 .
N1 C7 C8 123.9(11) . .
C7 C7 C8 54.3(8) 67 67
N1 C7 C8 108.0(12) . 67
C8 C7 C8 53.8(11) . 67
C7 C7 H7A 75.1 67 .
N1 C7 H7A 112.7 . .
C8 C7 H7A 123.0 . .
C8 C7 H7A 104.3 67 .
C9 C8 C8 96.8(11) . 67
C9 C8 C7 118.6(12) . .
C8 C8 C7 71.9(8) 67 .
C9 C8 C6 119.3(13) . .
C8 C8 C6 96.9(8) 67 .
C7 C8 C6 121.9(11) . .
C9 C8 C7 116.6(12) . 67
C8 C8 C7 54.3(8) 67 67
C7 C8 C7 17.6(12) . 67
C6 C8 C7 119.3(10) . 67
C8 C9 C8 118.2(18) . 52_655
C8 C9 C9 83.2(11) . 18_655
C8 C9 C9 83.2(11) 52_655 18_655
C8 C9 H9A 120.6 . .
C8 C9 H9A 120.6 52_655 .
C9 C9 H9A 110.9 18_655 .

loop_
_geom_bond_atom_site_label_1
_geom_bond_atom_site_label_2
_geom_bond_distance
_geom_bond_site_symmetry_2
Cu1 O2 1.945(3) 62
Cu1 O2 1.945(3) 13
Cu1 O2 1.945(3) 50
Cu1 O2 1.945(3) .
Cu1 O1S 2.142(8) .
Cu1 Cu2 2.6391(17) 81
Cu2 O1 1.949(4) 95
Cu2 O1 1.949(4) 30
Cu2 O1 1.949(4) 77
Cu2 O1 1.949(4) 48
Cu2 N1 2.139(12) .
Cu2 Cu1 2.6390(17) 77
O1 C1 1.261(6) .
O1 Cu2 1.949(4) 81
O2 C1 1.264(6) .
O3 C6 1.253(15) .
N1 C7 1.328(11) 67
N1 C7 1.328(11) 52_655
N1 C7 1.328(11) 18_655
N1 C7 1.328(11) .
N2 C6 1.381(14) 67
N2 C6 1.381(14) .
N2 C5 1.461(10) .
N2 H2A 0.8975 .
C1 C3 1.500(7) .
C2 C3 1.383(6) 67
C2 C3 1.383(6) .
C2 H2B 0.9600 .
C3 C4 1.389(7) .
C4 C5 1.383(7) .
C4 H4A 0.9600 .
C5 C4 1.383(7) 67
C6 C8 1.530(16) .
C6 C6 1.76(3) 67
C7 C7 0.52(4) 67
C7 C8 1.407(16) .
C7 C8 1.646(19) 67
C7 H7A 1.0148 .
C8 C9 1.376(16) .
C8 C8 1.40(3) 67
C8 C7 1.646(19) 67
C9 C8 1.377(16) 52_655
C9 C9 1.72(4) 18_655
C9 H9A 0.9600 .

loop_
_platon_squeeze_void_nr
_platon_squeeze_void_average_x
_platon_squeeze_void_average_y
_platon_squeeze_void_average_z
_platon_squeeze_void_volume
_platon_squeeze_void_count_electrons
_platon_squeeze_void_content
1 -0.019 -0.039 -0.022 15960 3908 ' '
